data_4109174
loop_
_publ_author_name
'Kelly J. Dalby'
'David Ellis'
'Stefan Erhardt'
'Ruaraidh D. McIntosh'
'Stuart A. Macgregor'
'Karen Rae'
'Georgina M. Rosair'
'Volker Settels'
'Alan J. Welch'
'Bruce E. Hodson'
'Thomas D. McGrath'
'F. Gordon A. Stone'

_publ_contact_author
;
        Prof Alan Welch
        Department of Chemistry
        Heriot-Watt University
        Edinburgh EH14 4AS
;
_publ_contact_author_email A.J.Welch@hw.ac.uk
_publ_contact_author_fax '0131 451 3180'
_publ_contact_author_phone '0131 451-3217'
_publ_section_title
;
 The Conformations of 13-Vertex ML~2~C~2~B~10~ Metallacarboranes:
 Experimental and Computational Studies
;
_journal_name_full 'Journal of the American Chemical Society'
_journal_page_first 3302
_journal_page_last 3314
_journal_paper_doi 10.1021/ja067698m
_journal_volume 129
_journal_year 2007
_chemical_formula_moiety 'C18 H34 B10 P2 Pt'
_chemical_formula_sum 'C18 H34 B10 P2 Pt'
_chemical_formula_weight 615.58
_chemical_name_systematic
; 
 ? 
;
_space_group_IT_number 14
_symmetry_cell_setting monoclinic
_symmetry_space_group_name_Hall '-P 2ybc'
_symmetry_space_group_name_H-M 'P 1 21/c 1'
_atom_sites_solution_hydrogens geom
_atom_sites_solution_primary direct
_atom_sites_solution_secondary difmap
_audit_creation_method SHELXL-97
_cell_angle_alpha 90.00
_cell_angle_beta 100.028(3)
_cell_angle_gamma 90.00
_cell_formula_units_Z 4
_cell_length_a 13.6694(9)
_cell_length_b 10.5522(7)
_cell_length_c 17.3895(12)
_cell_measurement_reflns_used 6950
_cell_measurement_temperature 100(2)
_cell_measurement_theta_max 33.22
_cell_measurement_theta_min 3.60
_cell_volume 2470.0(3)
_computing_cell_refinement 'Bruker SMART'
_computing_data_collection 'Bruker SMART'
_computing_data_reduction 'Bruker SAINT'
_computing_molecular_graphics 'Bruker SHELXTL'
_computing_publication_material 'Bruker SHELXTL'
_computing_structure_refinement 'SHELXL-97 (Sheldrick, 1997)'
_computing_structure_solution 'SHELXS-97 (Sheldrick, 1990)'
_diffrn_ambient_temperature 100(2)
_diffrn_measured_fraction_theta_full 0.998
_diffrn_measured_fraction_theta_max 0.995
_diffrn_measurement_device_type 'CCD area detector'
_diffrn_measurement_method 'phi and omega scans'
_diffrn_radiation_monochromator graphite
_diffrn_radiation_source 'fine-focus sealed tube'
_diffrn_radiation_type MoK\a
_diffrn_radiation_wavelength 0.71073
_diffrn_reflns_av_R_equivalents 0.0229
_diffrn_reflns_av_sigmaI/netI 0.0208
_diffrn_reflns_limit_h_max 21
_diffrn_reflns_limit_h_min -19
_diffrn_reflns_limit_k_max 16
_diffrn_reflns_limit_k_min -16
_diffrn_reflns_limit_l_max 26
_diffrn_reflns_limit_l_min -24
_diffrn_reflns_number 34349
_diffrn_reflns_theta_full 25.00
_diffrn_reflns_theta_max 33.22
_diffrn_reflns_theta_min 2.38
_diffrn_standards_decay_% 0
_diffrn_standards_interval_count 0
_diffrn_standards_interval_time 0
_diffrn_standards_number 0
_exptl_absorpt_coefficient_mu 5.816
_exptl_absorpt_correction_T_max 0.498
_exptl_absorpt_correction_T_min 0.315
_exptl_absorpt_correction_type multi-scan
_exptl_absorpt_process_details '(Sheldrick, 2002) SADABS'
_exptl_crystal_colour orange
_exptl_crystal_density_diffrn 1.655
_exptl_crystal_description block
_exptl_crystal_F_000 1200
_exptl_crystal_size_max 0.25
_exptl_crystal_size_mid 0.20
_exptl_crystal_size_min 0.12
_refine_diff_density_max 2.087
_refine_diff_density_min -1.294
_refine_diff_density_rms 0.097
_refine_ls_extinction_method none
_refine_ls_goodness_of_fit_ref 1.148
_refine_ls_hydrogen_treatment mixed
_refine_ls_matrix_type full
_refine_ls_number_parameters 320
_refine_ls_number_reflns 9430
_refine_ls_number_restraints 0
_refine_ls_restrained_S_all 1.148
_refine_ls_R_factor_all 0.0182
_refine_ls_R_factor_gt 0.0156
_refine_ls_shift/su_max 0.003
_refine_ls_shift/su_mean 0.000
_refine_ls_structure_factor_coef Fsqd
_refine_ls_weighting_details 'calc w=1/[\s^2^(Fo^2^)+(0.0197P)^2^+0.0000P] where P=(Fo^2^+2Fc^2^)/3'
_refine_ls_weighting_scheme calc
_refine_ls_wR_factor_gt 0.0390
_refine_ls_wR_factor_ref 0.0397
_reflns_number_gt 8651
_reflns_number_total 9430
_reflns_threshold_expression >2sigma(I)
_cod_data_source_file ja067698msi20070131_125137_2.cif
_cod_data_source_block kr1cmpd3
_cod_database_code 4109174

loop_
_symmetry_equiv_pos_as_xyz
'x, y, z'
'-x, y+1/2, -z+1/2'
'-x, -y, -z'
'x, -y-1/2, z-1/2'

loop_
_atom_site_label
_atom_site_type_symbol
_atom_site_fract_x
_atom_site_fract_y
_atom_site_fract_z
_atom_site_U_iso_or_equiv
_atom_site_adp_type
_atom_site_occupancy
_atom_site_symmetry_multiplicity
_atom_site_calc_flag
_atom_site_refinement_flags
Pt4 Pt 0.241470(3) 0.840339(4) 0.489014(3) 0.00855(2) Uani 1 1 d .
P1 P 0.29528(2) 0.69009(3) 0.412660(19) 0.01020(6) Uani 1 1 d .
P2 P 0.21386(2) 0.69232(3) 0.58097(2) 0.01105(6) Uani 1 1 d .
C1 C 0.16185(9) 0.98526(12) 0.54113(8) 0.0127(2) Uani 1 1 d .
H1C H 0.1168(13) 0.9644(16) 0.5711(10) 0.015 Uiso 1 1 d .
B2 B 0.26892(11) 1.01048(14) 0.58572(9) 0.0152(3) Uani 1 1 d .
H2C H 0.2853(13) 0.9914(15) 0.6483(11) 0.018 Uiso 1 1 d .
B3 B 0.11812(10) 1.00060(13) 0.45180(9) 0.0134(3) Uani 1 1 d .
H3C H 0.0399(12) 0.9747(14) 0.4317(10) 0.016 Uiso 1 1 d .
B5 B 0.16098(13) 1.14386(14) 0.51317(11) 0.0175(3) Uani 1 1 d .
H5C H 0.1061(13) 1.2033(17) 0.5387(11) 0.021 Uiso 1 1 d .
C6 C 0.36171(10) 1.04911(13) 0.54365(8) 0.0154(2) Uani 1 1 d .
H6C H 0.4263(13) 1.0373(15) 0.5762(10) 0.019 Uiso 1 1 d .
B7 B 0.21755(10) 0.98589(14) 0.39197(9) 0.0122(2) Uani 1 1 d .
H7C H 0.2011(12) 0.9435(15) 0.3346(10) 0.015 Uiso 1 1 d .
B8 B 0.15914(12) 1.13325(14) 0.40578(10) 0.0155(3) Uani 1 1 d .
H8C H 0.1037(14) 1.1751(14) 0.3622(12) 0.019 Uiso 1 1 d .
B9 B 0.29989(13) 1.18067(15) 0.55676(11) 0.0190(3) Uani 1 1 d .
H9C H 0.3218(13) 1.2404(16) 0.6113(11) 0.023 Uiso 1 1 d .
B10 B 0.34528(10) 0.99886(13) 0.44983(9) 0.0133(3) Uani 1 1 d .
H10C H 0.4067(13) 0.9563(16) 0.4342(10) 0.016 Uiso 1 1 d .
B11 B 0.24554(12) 1.23235(14) 0.46479(10) 0.0180(3) Uani 1 1 d .
H11C H 0.2311(14) 1.3341(15) 0.4581(14) 0.022 Uiso 1 1 d .
B12 B 0.36677(13) 1.16375(14) 0.48020(11) 0.0180(3) Uani 1 1 d .
H12C H 0.4348(14) 1.2111(17) 0.4808(11) 0.022 Uiso 1 1 d .
B13 B 0.28378(11) 1.12945(14) 0.39280(10) 0.0152(3) Uani 1 1 d .
H13C H 0.3032(14) 1.1647(13) 0.3381(12) 0.018 Uiso 1 1 d .
C101 C 0.37691(10) 0.56619(12) 0.46080(8) 0.0142(2) Uani 1 1 d .
H10A H 0.3965 0.5098 0.4213 0.021 Uiso 1 1 calc R
H10B H 0.3418 0.5173 0.4954 0.021 Uiso 1 1 calc R
H10Z H 0.4363 0.6049 0.4915 0.021 Uiso 1 1 calc R
C102 C 0.36799(10) 0.74322(13) 0.34082(8) 0.0163(2) Uani 1 1 d .
H10D H 0.3742 0.6740 0.3044 0.024 Uiso 1 1 calc R
H10E H 0.4342 0.7689 0.3673 0.024 Uiso 1 1 calc R
H10F H 0.3348 0.8155 0.3119 0.024 Uiso 1 1 calc R
C111 C 0.19128(10) 0.60680(12) 0.35379(7) 0.0126(2) Uani 1 1 d .
C112 C 0.20756(10) 0.49573(12) 0.31385(8) 0.0162(2) Uani 1 1 d .
H112 H 0.2727 0.4615 0.3194 0.019 Uiso 1 1 calc R
C113 C 0.12926(12) 0.43507(13) 0.26607(9) 0.0207(3) Uani 1 1 d .
H113 H 0.1411 0.3597 0.2393 0.025 Uiso 1 1 calc R
C114 C 0.03376(11) 0.48466(14) 0.25751(8) 0.0211(3) Uani 1 1 d .
H114 H -0.0196 0.4438 0.2244 0.025 Uiso 1 1 calc R
C115 C 0.01666(11) 0.59412(14) 0.29748(9) 0.0197(3) Uani 1 1 d .
H115 H -0.0487 0.6276 0.2920 0.024 Uiso 1 1 calc R
C116 C 0.09460(11) 0.65510(12) 0.34546(9) 0.0156(3) Uani 1 1 d .
H116 H 0.0822 0.7298 0.3727 0.019 Uiso 1 1 calc R
C201 C 0.13885(11) 0.55633(13) 0.54318(9) 0.0181(3) Uani 1 1 d .
H20A H 0.1736 0.5079 0.5081 0.027 Uiso 1 1 calc R
H20B H 0.0748 0.5856 0.5144 0.027 Uiso 1 1 calc R
H20C H 0.1278 0.5022 0.5867 0.027 Uiso 1 1 calc R
C202 C 0.14572(10) 0.74846(13) 0.65536(8) 0.0168(2) Uani 1 1 d .
H20D H 0.0778 0.7707 0.6309 0.025 Uiso 1 1 calc R
H20E H 0.1789 0.8234 0.6811 0.025 Uiso 1 1 calc R
H20F H 0.1437 0.6815 0.6941 0.025 Uiso 1 1 calc R
C211 C 0.32820(10) 0.63055(12) 0.63869(8) 0.0122(2) Uani 1 1 d .
C212 C 0.32972(11) 0.51979(13) 0.68295(9) 0.0191(3) Uani 1 1 d .
H212 H 0.2703 0.4726 0.6820 0.023 Uiso 1 1 calc R
C213 C 0.41749(12) 0.47843(14) 0.72818(9) 0.0231(3) Uani 1 1 d .
H213 H 0.4177 0.4032 0.7582 0.028 Uiso 1 1 calc R
C214 C 0.50480(11) 0.54548(14) 0.73016(8) 0.0196(3) Uani 1 1 d .
H214 H 0.5645 0.5167 0.7617 0.024 Uiso 1 1 calc R
C215 C 0.50489(11) 0.65514(12) 0.68581(9) 0.0166(3) Uani 1 1 d .
H215 H 0.5649 0.7008 0.6864 0.020 Uiso 1 1 calc R
C216 C 0.41685(10) 0.69815(13) 0.64046(8) 0.0146(2) Uani 1 1 d .
H216 H 0.4170 0.7736 0.6106 0.018 Uiso 1 1 calc R

loop_
_atom_site_aniso_label
_atom_site_aniso_U_11
_atom_site_aniso_U_22
_atom_site_aniso_U_33
_atom_site_aniso_U_23
_atom_site_aniso_U_13
_atom_site_aniso_U_12
Pt4 0.00727(2) 0.00902(3) 0.00948(3) -0.00032(1) 0.00182(2) 0.00055(1)
P1 0.00977(13) 0.01030(13) 0.01075(14) -0.00032(11) 0.00241(11) 0.00076(11)
P2 0.01067(13) 0.01148(13) 0.01148(14) -0.00013(11) 0.00326(11) -0.00093(11)
C1 0.0112(5) 0.0112(5) 0.0165(6) -0.0012(4) 0.0045(4) 0.0013(4)
B2 0.0141(6) 0.0165(6) 0.0151(7) -0.0037(5) 0.0027(5) -0.0019(5)
B3 0.0094(5) 0.0143(6) 0.0164(6) 0.0005(5) 0.0017(5) 0.0012(5)
B5 0.0170(7) 0.0140(6) 0.0225(8) -0.0017(5) 0.0067(6) 0.0020(5)
C6 0.0115(5) 0.0176(6) 0.0170(6) -0.0025(5) 0.0021(4) -0.0029(5)
B7 0.0095(5) 0.0123(6) 0.0143(6) 0.0011(5) 0.0010(5) -0.0001(5)
B8 0.0140(6) 0.0136(6) 0.0192(7) 0.0024(5) 0.0033(5) 0.0021(5)
B9 0.0182(7) 0.0169(7) 0.0223(8) -0.0050(6) 0.0046(6) -0.0029(6)
B10 0.0091(5) 0.0137(6) 0.0177(7) -0.0002(5) 0.0037(5) -0.0010(5)
B11 0.0198(7) 0.0118(6) 0.0235(8) 0.0015(5) 0.0070(6) -0.0004(5)
B12 0.0167(7) 0.0147(7) 0.0236(8) -0.0022(5) 0.0064(6) -0.0041(5)
B13 0.0139(6) 0.0121(6) 0.0204(7) 0.0018(5) 0.0054(5) -0.0008(5)
C101 0.0138(5) 0.0136(5) 0.0150(6) -0.0010(4) 0.0019(4) 0.0036(4)
C102 0.0186(6) 0.0144(5) 0.0179(6) -0.0010(5) 0.0092(5) -0.0001(5)
C111 0.0144(5) 0.0125(5) 0.0107(5) 0.0005(4) 0.0014(4) -0.0011(4)
C112 0.0178(6) 0.0143(6) 0.0164(6) -0.0013(4) 0.0026(5) 0.0003(5)
C113 0.0282(7) 0.0153(6) 0.0180(7) -0.0036(5) 0.0022(5) -0.0047(5)
C114 0.0217(6) 0.0231(7) 0.0164(6) 0.0012(5) -0.0028(5) -0.0091(6)
C115 0.0145(6) 0.0243(7) 0.0188(7) 0.0021(5) -0.0013(5) -0.0020(5)
C116 0.0137(6) 0.0177(6) 0.0150(6) 0.0007(4) 0.0015(5) -0.0006(4)
C201 0.0185(6) 0.0164(6) 0.0195(7) -0.0013(5) 0.0038(5) -0.0063(5)
C202 0.0174(6) 0.0193(6) 0.0160(6) 0.0004(5) 0.0091(5) 0.0012(5)
C211 0.0130(5) 0.0128(5) 0.0113(6) -0.0003(4) 0.0028(4) 0.0007(4)
C212 0.0205(6) 0.0150(6) 0.0228(7) 0.0065(5) 0.0066(5) 0.0023(5)
C213 0.0247(7) 0.0214(6) 0.0243(7) 0.0101(6) 0.0072(6) 0.0075(6)
C214 0.0201(6) 0.0232(7) 0.0149(6) 0.0006(5) 0.0015(5) 0.0093(5)
C215 0.0143(6) 0.0158(6) 0.0186(7) -0.0038(4) 0.0003(5) 0.0004(4)
C216 0.0159(6) 0.0128(5) 0.0148(6) 0.0012(5) 0.0014(4) 0.0002(5)

loop_
_atom_type_symbol
_atom_type_description
_atom_type_scat_dispersion_real
_atom_type_scat_dispersion_imag
_atom_type_scat_source
C C 0.0033 0.0016 'International Tables Vol C Tables 4.2.6.8 and 6.1.1.4'
H H 0.0000 0.0000 'International Tables Vol C Tables 4.2.6.8 and 6.1.1.4'
B B 0.0013 0.0007 'International Tables Vol C Tables 4.2.6.8 and 6.1.1.4'
P P 0.1023 0.0942 'International Tables Vol C Tables 4.2.6.8 and 6.1.1.4'
Pt Pt -1.7033 8.3905 'International Tables Vol C Tables 4.2.6.8 and 6.1.1.4'

loop_
_geom_angle_atom_site_label_1
_geom_angle_atom_site_label_2
_geom_angle_atom_site_label_3
_geom_angle
C1 Pt4 B7 79.34(5)
C1 Pt4 P1 167.26(4)
B7 Pt4 P1 93.28(4)
C1 Pt4 P2 91.90(4)
B7 Pt4 P2 162.57(4)
P1 Pt4 P2 92.363(14)
C1 Pt4 B10 89.52(5)
B7 Pt4 B10 47.34(5)
P1 Pt4 B10 93.07(4)
P2 Pt4 B10 148.61(4)
C1 Pt4 B3 39.94(5)
B7 Pt4 B3 46.85(5)
P1 Pt4 B3 128.25(4)
P2 Pt4 B3 118.13(4)
B10 Pt4 B3 81.52(5)
C1 Pt4 B2 38.85(5)
B7 Pt4 B2 89.97(5)
P1 Pt4 B2 152.70(4)
P2 Pt4 B2 92.54(4)
B10 Pt4 B2 69.59(5)
B3 Pt4 B2 71.57(5)
C102 P1 C101 99.95(6)
C102 P1 C111 103.23(6)
C101 P1 C111 105.45(6)
C102 P1 Pt4 117.30(5)
C101 P1 Pt4 117.80(4)
C111 P1 Pt4 111.35(4)
C201 P2 C202 100.81(7)
C201 P2 C211 106.97(6)
C202 P2 C211 102.75(6)
C201 P2 Pt4 115.63(5)
C202 P2 Pt4 115.91(5)
C211 P2 Pt4 113.22(4)
B2 C1 B3 129.61(12)
B2 C1 B5 86.26(10)
B3 C1 B5 69.06(10)
B2 C1 Pt4 80.30(7)
B3 C1 Pt4 77.97(7)
B5 C1 Pt4 122.76(9)
B2 C1 H1C 115.6(11)
B3 C1 H1C 114.6(11)
B5 C1 H1C 115.1(11)
Pt4 C1 H1C 120.9(11)
C1 B2 C6 124.05(12)
C1 B2 B9 105.01(11)
C6 B2 B9 54.91(8)
C1 B2 Pt4 60.85(7)
C6 B2 Pt4 85.00(8)
B9 B2 Pt4 121.20(9)
C1 B2 H2C 118.5(9)
C6 B2 H2C 117.1(9)
B9 B2 H2C 114.6(9)
Pt4 B2 H2C 122.1(8)
C1 B3 B8 115.88(11)
C1 B3 B7 110.83(10)
B8 B3 B7 59.15(8)
C1 B3 B5 59.72(9)
B8 B3 B5 61.64(9)
B7 B3 B5 101.46(10)
C1 B3 Pt4 62.10(6)
B8 B3 Pt4 114.90(8)
B7 B3 Pt4 62.80(6)
B5 B3 Pt4 106.17(8)
C1 B3 H3C 118.0(9)
B8 B3 H3C 115.1(9)
B7 B3 H3C 124.5(9)
B5 B3 H3C 124.7(8)
Pt4 B3 H3C 120.6(8)
C1 B5 B11 130.81(11)
C1 B5 B8 102.70(10)
B11 B5 B8 57.49(9)
C1 B5 B3 51.22(7)
B11 B5 B3 108.20(11)
B8 B5 B3 55.70(8)
C1 B5 B9 97.10(11)
B11 B5 B9 54.60(9)
B8 B5 B9 104.04(10)
B3 B5 B9 124.31(10)
C1 B5 H5C 113.4(10)
B11 B5 H5C 114.9(9)
B8 B5 H5C 122.2(10)
B3 B5 H5C 120.4(10)
B9 B5 H5C 113.9(10)
B2 C6 B12 127.87(12)
B2 C6 B9 72.05(10)
B12 C6 B9 63.89(10)
B2 C6 B10 111.89(10)
B12 C6 B10 66.32(9)
B9 C6 B10 114.12(12)
B2 C6 H6C 114.1(10)
B12 C6 H6C 110.2(10)
B9 C6 H6C 117.4(10)
B10 C6 H6C 118.5(10)
B13 B7 B8 59.41(8)
B13 B7 B3 110.39(10)
B8 B7 B3 57.52(8)
B13 B7 B10 60.05(8)
B8 B7 B10 105.24(10)
B3 B7 B10 113.59(10)
B13 B7 Pt4 124.72(9)
B8 B7 Pt4 120.08(9)
B3 B7 Pt4 70.34(6)
B10 B7 Pt4 69.32(6)
B13 B7 H7C 112.8(9)
B8 B7 H7C 117.3(9)
B3 B7 H7C 119.8(9)
B10 B7 H7C 123.7(9)
Pt4 B7 H7C 112.8(8)
B3 B8 B13 115.77(11)
B3 B8 B11 116.26(12)
B13 B8 B11 61.51(9)
B3 B8 B7 63.34(8)
B13 B8 B7 59.74(8)
B11 B8 B7 108.95(11)
B3 B8 B5 62.66(9)
B13 B8 B5 106.58(11)
B11 B8 B5 59.47(9)
B7 B8 B5 104.99(10)
B3 B8 H8C 114.2(9)
B13 B8 H8C 120.1(10)
B11 B8 H8C 119.2(9)
B7 B8 H8C 122.9(9)
B5 B8 H8C 124.7(10)
C6 B9 B11 106.45(12)
C6 B9 B12 57.64(9)
B11 B9 B12 61.71(11)
C6 B9 B2 53.05(8)
B11 B9 B2 117.11(12)
B12 B9 B2 105.69(10)
C6 B9 B5 105.27(10)
B11 B9 B5 58.20(9)
B12 B9 B5 106.57(12)
B2 B9 B5 71.01(9)
C6 B9 H9C 120.8(9)
B11 B9 H9C 127.3(9)
B12 B9 H9C 126.5(9)
B2 B9 H9C 109.7(9)
B5 B9 H9C 122.1(9)
C6 B10 B13 105.05(10)
C6 B10 B12 55.63(9)
B13 B10 B12 58.07(9)
C6 B10 B7 119.89(10)
B13 B10 B7 57.28(8)
B12 B10 B7 108.33(10)
C6 B10 Pt4 85.96(7)
B13 B10 Pt4 116.69(8)
B12 B10 Pt4 131.55(9)
B7 B10 Pt4 63.34(6)
C6 B10 H10C 114.4(10)
B13 B10 H10C 120.5(10)
B12 B10 H10C 113.2(10)
B7 B10 H10C 123.8(10)
Pt4 B10 H10C 109.0(10)
B9 B11 B8 119.11(12)
B9 B11 B12 59.70(10)
B8 B11 B12 110.89(11)
B9 B11 B13 108.82(11)
B8 B11 B13 59.01(9)
B12 B11 B13 59.07(9)
B9 B11 B5 67.20(10)
B8 B11 B5 63.04(9)
B12 B11 B5 111.93(11)
B13 B11 B5 107.40(10)
B9 B11 H11C 116.6(13)
B8 B11 H11C 115.4(12)
B12 B11 H11C 124.0(10)
B13 B11 H11C 125.9(12)
B5 B11 H11C 116.0(9)
C6 B12 B9 58.47(9)
C6 B12 B13 109.27(11)
B9 B12 B13 109.43(12)
C6 B12 B11 104.61(11)
B9 B12 B11 58.58(10)
B13 B12 B11 60.94(10)
C6 B12 B10 58.05(8)
B9 B12 B10 103.77(11)
B13 B12 B10 60.66(9)
B11 B12 B10 104.15(11)
C6 B12 H12C 118.8(11)
B9 B12 H12C 121.4(10)
B13 B12 H12C 122.5(11)
B11 B12 H12C 127.1(10)
B10 B12 H12C 123.5(10)
B8 B13 B7 60.85(8)
B8 B13 B12 112.09(12)
B7 B13 B12 115.75(11)
B8 B13 B11 59.48(9)
B7 B13 B11 108.22(10)
B12 B13 B11 59.99(9)
B8 B13 B10 108.31(10)
B7 B13 B10 62.67(8)
B12 B13 B10 61.27(9)
B11 B13 B10 103.92(11)
B8 B13 H13C 119.4(11)
B7 B13 H13C 119.1(9)
B12 B13 H13C 117.4(11)
B11 B13 H13C 122.8(8)
B10 B13 H13C 124.9(9)
P1 C101 H10A 109.5
P1 C101 H10B 109.5
H10A C101 H10B 109.5
P1 C101 H10Z 109.5
H10A C101 H10Z 109.5
H10B C101 H10Z 109.5
P1 C102 H10D 109.5
P1 C102 H10E 109.5
H10D C102 H10E 109.5
P1 C102 H10F 109.5
H10D C102 H10F 109.5
H10E C102 H10F 109.5
C112 C111 C116 118.83(12)
C112 C111 P1 120.38(10)
C116 C111 P1 120.75(10)
C113 C112 C111 120.61(13)
C113 C112 H112 119.7
C111 C112 H112 119.7
C114 C113 C112 120.08(13)
C114 C113 H113 120.0
C112 C113 H113 120.0
C115 C114 C113 119.75(13)
C115 C114 H114 120.1
C113 C114 H114 120.1
C114 C115 C116 120.45(14)
C114 C115 H115 119.8
C116 C115 H115 119.8
C115 C116 C111 120.27(13)
C115 C116 H116 119.9
C111 C116 H116 119.9
P2 C201 H20A 109.5
P2 C201 H20B 109.5
H20A C201 H20B 109.5
P2 C201 H20C 109.5
H20A C201 H20C 109.5
H20B C201 H20C 109.5
P2 C202 H20D 109.5
P2 C202 H20E 109.5
H20D C202 H20E 109.5
P2 C202 H20F 109.5
H20D C202 H20F 109.5
H20E C202 H20F 109.5
C212 C211 C216 118.91(13)
C212 C211 P2 122.07(10)
C216 C211 P2 119.00(10)
C213 C212 C211 120.29(13)
C213 C212 H212 119.9
C211 C212 H212 119.9
C214 C213 C212 120.75(13)
C214 C213 H213 119.6
C212 C213 H213 119.6
C213 C214 C215 119.74(13)
C213 C214 H214 120.1
C215 C214 H214 120.1
C214 C215 C216 120.02(13)
C214 C215 H215 120.0
C216 C215 H215 120.0
C215 C216 C211 120.28(12)
C215 C216 H216 119.9
C211 C216 H216 119.9

loop_
_geom_bond_atom_site_label_1
_geom_bond_atom_site_label_2
_geom_bond_distance
Pt4 C1 2.1652(12)
Pt4 B7 2.2631(14)
Pt4 P1 2.2710(3)
Pt4 P2 2.3129(4)
Pt4 B10 2.3692(14)
Pt4 B3 2.3961(14)
Pt4 B2 2.4438(15)
P1 C102 1.8152(13)
P1 C101 1.8248(13)
P1 C111 1.8261(13)
P2 C201 1.8187(14)
P2 C202 1.8198(13)
P2 C211 1.8244(14)
C1 B2 1.555(2)
C1 B3 1.573(2)
C1 B5 1.742(2)
C1 H1C 0.900(17)
B2 C6 1.623(2)
B2 B9 1.932(2)
B2 H2C 1.091(18)
B3 B8 1.752(2)
B3 B7 1.856(2)
B3 B5 1.884(2)
B3 H3C 1.100(17)
B5 B11 1.804(2)
B5 B8 1.867(2)
B5 B9 1.957(3)
B5 H5C 1.127(18)
C6 B12 1.647(2)
C6 B9 1.662(2)
C6 B10 1.693(2)
C6 H6C 0.970(18)
B7 B13 1.764(2)
B7 B8 1.783(2)
B7 B10 1.862(2)
B7 H7C 1.081(17)
B8 B13 1.758(2)
B8 B11 1.766(2)
B8 H8C 1.07(2)
B9 B11 1.730(3)
B9 B12 1.750(2)
B9 H9C 1.134(18)
B10 B13 1.816(2)
B10 B12 1.827(2)
B10 H10C 1.029(17)
B11 B12 1.785(2)
B11 B13 1.802(2)
B11 H11C 1.095(15)
B12 B13 1.768(3)
B12 H12C 1.054(18)
B13 H13C 1.096(19)
C101 H10A 0.9800
C101 H10B 0.9800
C101 H10Z 0.9800
C102 H10D 0.9800
C102 H10E 0.9800
C102 H10F 0.9800
C111 C112 1.3998(17)
C111 C116 1.4004(19)
C112 C113 1.3914(19)
C112 H112 0.9500
C113 C114 1.390(2)
C113 H113 0.9500
C114 C115 1.389(2)
C114 H114 0.9500
C115 C116 1.391(2)
C115 H115 0.9500
C116 H116 0.9500
C201 H20A 0.9800
C201 H20B 0.9800
C201 H20C 0.9800
C202 H20D 0.9800
C202 H20E 0.9800
C202 H20F 0.9800
C211 C212 1.3976(18)
C211 C216 1.4019(18)
C212 C213 1.386(2)
C212 H212 0.9500
C213 C214 1.383(2)
C213 H213 0.9500
C214 C215 1.391(2)
C214 H214 0.9500
C215 C216 1.3948(19)
C215 H215 0.9500
C216 H216 0.9500

loop_
_geom_torsion_atom_site_label_1
_geom_torsion_atom_site_label_2
_geom_torsion_atom_site_label_3
_geom_torsion_atom_site_label_4
_geom_torsion
C1 Pt4 P1 C102 89.41(17)
B7 Pt4 P1 C102 35.34(7)
P2 Pt4 P1 C102 -161.16(6)
B10 Pt4 P1 C102 -12.08(7)
B3 Pt4 P1 C102 69.54(7)
B2 Pt4 P1 C102 -60.98(10)
C1 Pt4 P1 C101 -151.13(16)
B7 Pt4 P1 C101 154.80(6)
P2 Pt4 P1 C101 -41.70(5)
B10 Pt4 P1 C101 107.38(6)
B3 Pt4 P1 C101 -171.00(7)
B2 Pt4 P1 C101 58.49(10)
C1 Pt4 P1 C111 -29.16(17)
B7 Pt4 P1 C111 -83.24(6)
P2 Pt4 P1 C111 80.27(5)
B10 Pt4 P1 C111 -130.65(6)
B3 Pt4 P1 C111 -49.03(6)
B2 Pt4 P1 C111 -179.55(9)
C1 Pt4 P2 C201 116.45(6)
B7 Pt4 P2 C201 57.29(14)
P1 Pt4 P2 C201 -51.54(5)
B10 Pt4 P2 C201 -151.35(9)
B3 Pt4 P2 C201 84.90(7)
B2 Pt4 P2 C201 155.33(6)
C1 Pt4 P2 C202 -1.22(6)
B7 Pt4 P2 C202 -60.38(14)
P1 Pt4 P2 C202 -169.21(5)
B10 Pt4 P2 C202 90.97(9)
B3 Pt4 P2 C202 -32.77(7)
B2 Pt4 P2 C202 37.65(6)
C1 Pt4 P2 C211 -119.62(6)
B7 Pt4 P2 C211 -178.77(13)
P1 Pt4 P2 C211 72.40(5)
B10 Pt4 P2 C211 -27.42(8)
B3 Pt4 P2 C211 -151.16(6)
B2 Pt4 P2 C211 -80.74(6)
B7 Pt4 C1 B2 -103.47(8)
P1 Pt4 C1 B2 -158.82(13)
P2 Pt4 C1 B2 91.70(7)
B10 Pt4 C1 B2 -56.94(8)
B3 Pt4 C1 B2 -134.25(11)
B7 Pt4 C1 B3 30.78(7)
P1 Pt4 C1 B3 -24.6(2)
P2 Pt4 C1 B3 -134.05(7)
B10 Pt4 C1 B3 77.31(8)
B2 Pt4 C1 B3 134.25(11)
B7 Pt4 C1 B5 -24.35(11)
P1 Pt4 C1 B5 -79.7(2)
P2 Pt4 C1 B5 170.82(10)
B10 Pt4 C1 B5 22.18(11)
B3 Pt4 C1 B5 -55.13(11)
B2 Pt4 C1 B5 79.12(12)
B3 C1 B2 C6 -5.3(2)
B5 C1 B2 C6 -63.98(14)
Pt4 C1 B2 C6 60.17(12)
B3 C1 B2 B9 52.26(16)
B5 C1 B2 B9 -6.47(11)
Pt4 C1 B2 B9 117.68(9)
B3 C1 B2 Pt4 -65.42(12)
B5 C1 B2 Pt4 -124.15(8)
B7 Pt4 B2 C1 72.88(8)
P1 Pt4 B2 C1 169.99(6)
P2 Pt4 B2 C1 -89.87(7)
B10 Pt4 B2 C1 116.59(9)
B3 Pt4 B2 C1 28.99(8)
C1 Pt4 B2 C6 -133.82(12)
B7 Pt4 B2 C6 -60.94(8)
P1 Pt4 B2 C6 36.17(13)
P2 Pt4 B2 C6 136.31(7)
B10 Pt4 B2 C6 -17.23(7)
B3 Pt4 B2 C6 -104.83(8)
C1 Pt4 B2 B9 -90.51(12)
B7 Pt4 B2 B9 -17.63(10)
P1 Pt4 B2 B9 79.48(13)
P2 Pt4 B2 B9 179.62(10)
B10 Pt4 B2 B9 26.08(10)
B3 Pt4 B2 B9 -61.52(10)
B2 C1 B3 B8 -39.40(18)
B5 C1 B3 B8 26.55(11)
Pt4 C1 B3 B8 -105.82(10)
B2 C1 B3 B7 25.43(18)
B5 C1 B3 B7 91.38(11)
Pt4 C1 B3 B7 -40.99(9)
B2 C1 B3 B5 -65.96(14)
Pt4 C1 B3 B5 -132.38(8)
B2 C1 B3 Pt4 66.42(12)
B5 C1 B3 Pt4 132.38(8)
B7 Pt4 B3 C1 -136.42(10)
P1 Pt4 B3 C1 173.29(6)
P2 Pt4 B3 C1 54.54(8)
B10 Pt4 B3 C1 -99.49(8)
B2 Pt4 B3 C1 -28.27(7)
C1 Pt4 B3 B8 107.38(12)
B7 Pt4 B3 B8 -29.04(9)
P1 Pt4 B3 B8 -79.33(10)
P2 Pt4 B3 B8 161.92(8)
B10 Pt4 B3 B8 7.89(10)
B2 Pt4 B3 B8 79.11(10)
C1 Pt4 B3 B7 136.42(10)
P1 Pt4 B3 B7 -50.28(8)
P2 Pt4 B3 B7 -169.03(5)
B10 Pt4 B3 B7 36.93(7)
B2 Pt4 B3 B7 108.15(7)
C1 Pt4 B3 B5 41.62(9)
B7 Pt4 B3 B5 -94.80(10)
P1 Pt4 B3 B5 -145.08(7)
P2 Pt4 B3 B5 96.17(8)
B10 Pt4 B3 B5 -57.87(9)
B2 Pt4 B3 B5 13.35(8)
B2 C1 B5 B11 54.63(18)
B3 C1 B5 B11 -80.54(17)
Pt4 C1 B5 B11 -21.3(2)
B2 C1 B5 B8 112.40(11)
B3 C1 B5 B8 -22.77(10)
Pt4 C1 B5 B8 36.45(14)
B2 C1 B5 B3 135.17(11)
Pt4 C1 B5 B3 59.22(10)
B2 C1 B5 B9 6.22(10)
B3 C1 B5 B9 -128.95(11)
Pt4 C1 B5 B9 -69.73(12)
B8 B3 B5 C1 -152.80(11)
B7 B3 B5 C1 -107.56(11)
Pt4 B3 B5 C1 -42.82(8)
C1 B3 B5 B11 128.20(13)
B8 B3 B5 B11 -24.61(11)
B7 B3 B5 B11 20.63(13)
Pt4 B3 B5 B11 85.37(11)
C1 B3 B5 B8 152.80(11)
B7 B3 B5 B8 45.24(9)
Pt4 B3 B5 B8 109.98(9)
C1 B3 B5 B9 69.12(14)
B8 B3 B5 B9 -83.68(14)
B7 B3 B5 B9 -38.44(16)
Pt4 B3 B5 B9 26.30(15)
C1 B2 C6 B12 51.6(2)
B9 B2 C6 B12 -33.08(14)
Pt4 B2 C6 B12 101.11(13)
C1 B2 C6 B9 84.68(14)
Pt4 B2 C6 B9 134.19(9)
C1 B2 C6 B10 -24.76(17)
B9 B2 C6 B10 -109.44(13)
Pt4 B2 C6 B10 24.75(10)
C1 B3 B7 B13 -80.15(13)
B8 B3 B7 B13 28.32(11)
B5 B3 B7 B13 -18.40(13)
Pt4 B3 B7 B13 -120.83(10)
C1 B3 B7 B8 -108.47(12)
B5 B3 B7 B8 -46.71(10)
Pt4 B3 B7 B8 -149.14(9)
C1 B3 B7 B10 -14.91(14)
B8 B3 B7 B10 93.55(11)
B5 B3 B7 B10 46.84(12)
Pt4 B3 B7 B10 -55.59(8)
C1 B3 B7 Pt4 40.68(9)
B8 B3 B7 Pt4 149.14(9)
B5 B3 B7 Pt4 102.43(9)
C1 Pt4 B7 B13 74.93(11)
P1 Pt4 B7 B13 -115.54(10)
P2 Pt4 B7 B13 135.76(10)
B10 Pt4 B7 B13 -24.39(9)
B3 Pt4 B7 B13 101.69(12)
B2 Pt4 B7 B13 37.34(10)
C1 Pt4 B7 B8 3.24(10)
P1 Pt4 B7 B8 172.77(9)
P2 Pt4 B7 B8 64.07(18)
B10 Pt4 B7 B8 -96.08(11)
B3 Pt4 B7 B8 30.00(9)
B2 Pt4 B7 B8 -34.35(10)
C1 Pt4 B7 B3 -26.76(7)
P1 Pt4 B7 B3 142.77(6)
P2 Pt4 B7 B3 34.07(16)
B10 Pt4 B7 B3 -126.08(9)
B2 Pt4 B7 B3 -64.36(7)
C1 Pt4 B7 B10 99.32(7)
P1 Pt4 B7 B10 -91.15(6)
P2 Pt4 B7 B10 160.15(10)
B3 Pt4 B7 B10 126.08(9)
B2 Pt4 B7 B10 61.73(7)
C1 B3 B8 B13 70.12(16)
B7 B3 B8 B13 -29.70(11)
B5 B3 B8 B13 96.14(13)
Pt4 B3 B8 B13 0.50(16)
C1 B3 B8 B11 0.76(17)
B7 B3 B8 B11 -99.06(12)
B5 B3 B8 B11 26.78(11)
Pt4 B3 B8 B11 -68.86(13)
C1 B3 B8 B7 99.82(12)
B5 B3 B8 B7 125.84(10)
Pt4 B3 B8 B7 30.20(9)
C1 B3 B8 B5 -26.02(11)
B7 B3 B8 B5 -125.84(10)
Pt4 B3 B8 B5 -95.64(10)
B13 B7 B8 B3 -148.90(12)
B10 B7 B8 B3 -108.56(11)
Pt4 B7 B8 B3 -33.93(10)
B3 B7 B8 B13 148.90(12)
B10 B7 B8 B13 40.35(10)
Pt4 B7 B8 B13 114.97(11)
B13 B7 B8 B11 -38.35(11)
B3 B7 B8 B11 110.55(13)
B10 B7 B8 B11 2.00(14)
Pt4 B7 B8 B11 76.62(12)
B13 B7 B8 B5 -100.70(12)
B3 B7 B8 B5 48.20(10)
B10 B7 B8 B5 -60.35(12)
Pt4 B7 B8 B5 14.27(13)
C1 B5 B8 B3 21.42(9)
B11 B5 B8 B3 152.02(11)
B9 B5 B8 B3 122.20(11)
C1 B5 B8 B13 -89.49(12)
B11 B5 B8 B13 41.12(10)
B3 B5 B8 B13 -110.91(11)
B9 B5 B8 B13 11.29(12)
C1 B5 B8 B11 -130.60(12)
B3 B5 B8 B11 -152.02(11)
B9 B5 B8 B11 -29.83(9)
C1 B5 B8 B7 -27.17(13)
B11 B5 B8 B7 103.43(11)
B3 B5 B8 B7 -48.59(9)
B9 B5 B8 B7 73.61(11)
B2 C6 B9 B11 -111.86(12)
B12 C6 B9 B11 39.46(11)
B10 C6 B9 B11 -5.34(15)
B2 C6 B9 B12 -151.32(12)
B10 C6 B9 B12 -44.81(11)
B12 C6 B9 B2 151.32(12)
B10 C6 B9 B2 106.52(12)
B2 C6 B9 B5 -51.13(11)
B12 C6 B9 B5 100.19(13)
B10 C6 B9 B5 55.39(14)
C1 B2 B9 C6 -121.33(13)
Pt4 B2 B9 C6 -56.62(10)
C1 B2 B9 B11 -30.58(16)
C6 B2 B9 B11 90.75(14)
Pt4 B2 B9 B11 34.13(16)
C1 B2 B9 B12 -96.43(13)
C6 B2 B9 B12 24.90(11)
Pt4 B2 B9 B12 -31.72(15)
C1 B2 B9 B5 6.08(10)
C6 B2 B9 B5 127.41(11)
Pt4 B2 B9 B5 70.79(10)
C1 B5 B9 C6 35.87(13)
B11 B5 B9 C6 -100.14(13)
B8 B5 B9 C6 -69.17(13)
B3 B5 B9 C6 -11.36(18)
C1 B5 B9 B11 136.01(12)
B8 B5 B9 B11 30.97(10)
B3 B5 B9 B11 88.79(14)
C1 B5 B9 B12 96.03(12)
B11 B5 B9 B12 -39.98(11)
B8 B5 B9 B12 -9.01(13)
B3 B5 B9 B12 48.81(17)
C1 B5 B9 B2 -5.28(9)
B11 B5 B9 B2 -141.29(11)
B8 B5 B9 B2 -110.32(10)
B3 B5 B9 B2 -52.50(13)
B2 C6 B10 B13 91.03(12)
B12 C6 B10 B13 -32.07(10)
B9 C6 B10 B13 11.63(14)
B2 C6 B10 B12 123.10(13)
B9 C6 B10 B12 43.70(11)
B2 C6 B10 B7 30.44(15)
B12 C6 B10 B7 -92.66(12)
B9 C6 B10 B7 -48.96(15)
B2 C6 B10 Pt4 -25.55(10)
B12 C6 B10 Pt4 -148.65(9)
B9 C6 B10 Pt4 -104.94(10)
B13 B7 B10 C6 89.24(12)
B8 B7 B10 C6 49.20(14)
B3 B7 B10 C6 -11.56(15)
Pt4 B7 B10 C6 -67.70(10)
B8 B7 B10 B13 -40.03(10)
B3 B7 B10 B13 -100.79(11)
Pt4 B7 B10 B13 -156.94(9)
B13 B7 B10 B12 28.94(10)
B8 B7 B10 B12 -11.09(13)
B3 B7 B10 B12 -71.85(13)
Pt4 B7 B10 B12 -127.99(10)
B13 B7 B10 Pt4 156.94(9)
B8 B7 B10 Pt4 116.90(9)
B3 B7 B10 Pt4 56.14(8)
C1 Pt4 B10 C6 50.59(7)
B7 Pt4 B10 C6 126.47(10)
P1 Pt4 B10 C6 -141.89(6)
P2 Pt4 B10 C6 -42.27(11)
B3 Pt4 B10 C6 89.88(7)
B2 Pt4 B10 C6 16.47(7)
C1 Pt4 B10 B13 -54.23(10)
B7 Pt4 B10 B13 21.65(9)
P1 Pt4 B10 B13 113.29(9)
P2 Pt4 B10 B13 -147.09(7)
B3 Pt4 B10 B13 -14.94(10)
B2 Pt4 B10 B13 -88.35(10)
C1 Pt4 B10 B12 15.57(13)
B7 Pt4 B10 B12 91.45(14)
P1 Pt4 B10 B12 -176.91(12)
P2 Pt4 B10 B12 -77.29(14)
B3 Pt4 B10 B12 54.85(13)
B2 Pt4 B10 B12 -18.55(12)
C1 Pt4 B10 B7 -75.88(7)
P1 Pt4 B10 B7 91.64(6)
P2 Pt4 B10 B7 -168.74(6)
B3 Pt4 B10 B7 -36.59(7)
B2 Pt4 B10 B7 -110.00(7)
C6 B9 B11 B8 60.90(16)
B12 B9 B11 B8 98.47(13)
B2 B9 B11 B8 4.47(18)
B5 B9 B11 B8 -37.16(11)
C6 B9 B11 B12 -37.57(10)
B2 B9 B11 B12 -93.99(12)
B5 B9 B11 B12 -135.62(10)
C6 B9 B11 B13 -3.46(15)
B12 B9 B11 B13 34.11(10)
B2 B9 B11 B13 -59.88(15)
B5 B9 B11 B13 -101.51(11)
C6 B9 B11 B5 98.05(11)
B12 B9 B11 B5 135.62(10)
B2 B9 B11 B5 41.63(12)
B3 B8 B11 B9 10.97(18)
B13 B8 B11 B9 -95.52(14)
B7 B8 B11 B9 -57.95(16)
B5 B8 B11 B9 38.66(12)
B3 B8 B11 B12 77.05(15)
B13 B8 B11 B12 -29.44(11)
B7 B8 B11 B12 8.13(16)
B5 B8 B11 B12 104.74(12)
B3 B8 B11 B13 106.49(13)
B7 B8 B11 B13 37.57(10)
B5 B8 B11 B13 134.18(11)
B3 B8 B11 B5 -27.69(11)
B13 B8 B11 B5 -134.18(11)
B7 B8 B11 B5 -96.61(12)
C1 B5 B11 B9 -65.58(17)
B8 B5 B11 B9 -143.70(11)
B3 B5 B11 B9 -119.63(12)
C1 B5 B11 B8 78.12(16)
B3 B5 B11 B8 24.07(10)
B9 B5 B11 B8 143.70(11)
C1 B5 B11 B12 -25.0(2)
B8 B5 B11 B12 -103.08(13)
B3 B5 B11 B12 -79.01(15)
B9 B5 B11 B12 40.62(11)
C1 B5 B11 B13 38.0(2)
B8 B5 B11 B13 -40.11(10)
B3 B5 B11 B13 -16.04(15)
B9 B5 B11 B13 103.59(12)
B2 C6 B12 B9 35.33(14)
B10 C6 B12 B9 135.39(11)
B2 C6 B12 B13 -66.15(17)
B9 C6 B12 B13 -101.48(13)
B10 C6 B12 B13 33.91(10)
B2 C6 B12 B11 -2.30(18)
B9 C6 B12 B11 -37.63(11)
B10 C6 B12 B11 97.77(12)
B2 C6 B12 B10 -100.06(14)
B9 C6 B12 B10 -135.39(11)
B11 B9 B12 C6 -136.19(12)
B2 B9 B12 C6 -23.47(10)
B5 B9 B12 C6 -97.87(11)
C6 B9 B12 B13 101.19(12)
B11 B9 B12 B13 -35.00(11)
B2 B9 B12 B13 77.72(14)
B5 B9 B12 B13 3.33(14)
C6 B9 B12 B11 136.19(12)
B2 B9 B12 B11 112.72(12)
B5 B9 B12 B11 38.33(10)
C6 B9 B12 B10 37.84(10)
B11 B9 B12 B10 -98.35(12)
B2 B9 B12 B10 14.37(15)
B5 B9 B12 B10 -60.02(14)
B9 B11 B12 C6 37.57(11)
B8 B11 B12 C6 -74.77(14)
B13 B11 B12 C6 -104.20(11)
B5 B11 B12 C6 -6.46(16)
B8 B11 B12 B9 -112.34(13)
B13 B11 B12 B9 -141.77(11)
B5 B11 B12 B9 -44.03(12)
B9 B11 B12 B13 141.77(11)
B8 B11 B12 B13 29.42(11)
B5 B11 B12 B13 97.74(13)
B9 B11 B12 B10 97.69(12)
B8 B11 B12 B10 -14.66(15)
B13 B11 B12 B10 -44.08(10)
B5 B11 B12 B10 53.65(16)
B13 B10 B12 C6 142.83(11)
B7 B10 B12 C6 114.16(11)
Pt4 B10 B12 C6 43.91(12)
C6 B10 B12 B9 -38.04(11)
B13 B10 B12 B9 104.78(13)
B7 B10 B12 B9 76.12(14)
Pt4 B10 B12 B9 5.87(18)
C6 B10 B12 B13 -142.83(11)
B7 B10 B12 B13 -28.67(10)
Pt4 B10 B12 B13 -98.92(13)
C6 B10 B12 B11 -98.59(12)
B13 B10 B12 B11 44.23(10)
B7 B10 B12 B11 15.57(14)
Pt4 B10 B12 B11 -54.68(16)
B3 B8 B13 B7 30.84(12)
B11 B8 B13 B7 138.11(11)
B5 B8 B13 B7 97.98(11)
B3 B8 B13 B12 -77.25(15)
B11 B8 B13 B12 30.02(11)
B7 B8 B13 B12 -108.09(12)
B5 B8 B13 B12 -10.11(14)
B3 B8 B13 B11 -107.28(14)
B7 B8 B13 B11 -138.11(12)
B5 B8 B13 B11 -40.13(10)
B3 B8 B13 B10 -11.59(16)
B11 B8 B13 B10 95.69(12)
B7 B8 B13 B10 -42.42(10)
B5 B8 B13 B10 55.56(13)
B3 B7 B13 B8 -27.70(10)
B10 B7 B13 B8 -133.87(11)
Pt4 B7 B13 B8 -107.39(12)
B8 B7 B13 B12 102.07(13)
B3 B7 B13 B12 74.37(14)
B10 B7 B13 B12 -31.80(11)
Pt4 B7 B13 B12 -5.32(16)
B8 B7 B13 B11 37.27(11)
B3 B7 B13 B11 9.57(14)
B10 B7 B13 B11 -96.60(12)
Pt4 B7 B13 B11 -70.12(13)
B8 B7 B13 B10 133.87(11)
B3 B7 B13 B10 106.17(11)
Pt4 B7 B13 B10 26.48(10)
C6 B12 B13 B8 66.55(14)
B9 B12 B13 B8 4.21(15)
B11 B12 B13 B8 -29.85(11)
B10 B12 B13 B8 99.44(11)
C6 B12 B13 B7 -0.63(16)
B9 B12 B13 B7 -62.97(14)
B11 B12 B13 B7 -97.03(12)
B10 B12 B13 B7 32.27(11)
C6 B12 B13 B11 96.40(12)
B9 B12 B13 B11 34.06(11)
B10 B12 B13 B11 129.30(11)
C6 B12 B13 B10 -32.89(10)
B9 B12 B13 B10 -95.24(11)
B11 B12 B13 B10 -129.30(11)
B9 B11 B13 B8 113.26(12)
B12 B11 B13 B8 147.63(12)
B5 B11 B13 B8 42.06(11)
B9 B11 B13 B7 75.39(14)
B8 B11 B13 B7 -37.87(10)
B12 B11 B13 B7 109.75(12)
B5 B11 B13 B7 4.18(15)
B9 B11 B13 B12 -34.37(11)
B8 B11 B13 B12 -147.63(12)
B5 B11 B13 B12 -105.57(13)
B9 B11 B13 B10 9.99(14)
B8 B11 B13 B10 -103.27(11)
B12 B11 B13 B10 44.36(10)
B5 B11 B13 B10 -61.21(13)
C6 B10 B13 B8 -74.60(13)
B12 B10 B13 B8 -105.69(13)
B7 B10 B13 B8 41.54(10)
Pt4 B10 B13 B8 18.47(14)
C6 B10 B13 B7 -116.14(11)
B12 B10 B13 B7 -147.23(11)
Pt4 B10 B13 B7 -23.07(9)
C6 B10 B13 B12 31.09(10)
B7 B10 B13 B12 147.23(11)
Pt4 B10 B13 B12 124.16(11)
C6 B10 B13 B11 -12.57(12)
B12 B10 B13 B11 -43.66(10)
B7 B10 B13 B11 103.57(11)
Pt4 B10 B13 B11 80.49(11)
C102 P1 C111 C112 65.21(12)
C101 P1 C111 C112 -39.21(12)
Pt4 P1 C111 C112 -168.08(9)
C102 P1 C111 C116 -112.44(11)
C101 P1 C111 C116 143.14(11)
Pt4 P1 C111 C116 14.27(12)
C116 C111 C112 C113 0.6(2)
P1 C111 C112 C113 -177.05(11)
C111 C112 C113 C114 0.1(2)
C112 C113 C114 C115 -0.7(2)
C113 C114 C115 C116 0.6(2)
C114 C115 C116 C111 0.2(2)
C112 C111 C116 C115 -0.8(2)
P1 C111 C116 C115 176.92(11)
C201 P2 C211 C212 -35.19(13)
C202 P2 C211 C212 70.49(12)
Pt4 P2 C211 C212 -163.73(10)
C201 P2 C211 C216 146.63(11)
C202 P2 C211 C216 -107.69(11)
Pt4 P2 C211 C216 18.09(12)
C216 C211 C212 C213 0.5(2)
P2 C211 C212 C213 -177.71(11)
C211 C212 C213 C214 -0.2(2)
C212 C213 C214 C215 -0.5(2)
C213 C214 C215 C216 0.9(2)
C214 C215 C216 C211 -0.7(2)
C212 C211 C216 C215 0.0(2)
P2 C211 C216 C215 178.19(10)
